data_2229867
loop_
_publ_author_name
'Suchetan, P. A.'
'Foro, Sabine'
'Gowda, B. Thimme'

_publ_section_title
;
 4-Methyl-<i>N</i>-(4-nitrobenzoyl)benzenesulfonamide
;
_journal_coeditor_code VM2084
_journal_issue 4
_journal_name_full 'Acta Crystallographica Section E'
_journal_page_first o917
_journal_paper_doi 10.1107/S1600536811009470
_journal_volume 67
_journal_year 2011
_chemical_formula_iupac 'C14 H12 N2 O5 S'
_chemical_formula_moiety 'C14 H12 N2 O5 S'
_chemical_formula_sum 'C14 H12 N2 O5 S'
_chemical_formula_weight 320.32
_chemical_name_systematic
;
4-Methyl-<i>N</i>-(4-nitrobenzoyl)benzenesulfonamide
;
_space_group_IT_number 4
_symmetry_cell_setting monoclinic
_symmetry_space_group_name_Hall 'P 2yb'
_symmetry_space_group_name_H-M 'P 1 21 1'
_atom_sites_solution_hydrogens geom
_atom_sites_solution_primary direct
_atom_sites_solution_secondary difmap
_audit_creation_method SHELXL-97
_cell_angle_alpha 90.00
_cell_angle_beta 105.09(2)
_cell_angle_gamma 90.00
_cell_formula_units_Z 2
_cell_length_a 11.722(3)
_cell_length_b 5.1370(10)
_cell_length_c 12.488(3)
_cell_measurement_reflns_used 1463
_cell_measurement_temperature 293(2)
_cell_measurement_theta_max 27.87
_cell_measurement_theta_min 2.78
_cell_volume 726.0(3)
_computing_cell_refinement
;
CrysAlis RED (Oxford Diffraction, 2009)
;
_computing_data_collection
;
CrysAlis CCD (Oxford Diffraction, 2009)
;
_computing_data_reduction
;
CrysAlis RED (Oxford Diffraction, 2009)
;
_computing_molecular_graphics 'PLATON (Spek, 2009)'
_computing_publication_material 'SHELXL97 (Sheldrick, 2008)'
_computing_structure_refinement 'SHELXL97 (Sheldrick, 2008)'
_computing_structure_solution 'SHELXS97 (Sheldrick, 2008)'
_diffrn_ambient_temperature 293(2)
_diffrn_measured_fraction_theta_full 0.990
_diffrn_measured_fraction_theta_max 0.990
_diffrn_measurement_device_type
;
Oxford Diffraction Xcalibur diffractometer
with a Sapphire CCD detector
;
_diffrn_measurement_method
;
Rotation method data acquisition using \w and \f
;
_diffrn_radiation_monochromator graphite
_diffrn_radiation_source 'fine-focus sealed tube'
_diffrn_radiation_type MoK\a
_diffrn_radiation_wavelength 0.71073
_diffrn_reflns_av_R_equivalents 0.0298
_diffrn_reflns_av_sigmaI/netI 0.0235
_diffrn_reflns_limit_h_max 14
_diffrn_reflns_limit_h_min -13
_diffrn_reflns_limit_k_max 6
_diffrn_reflns_limit_k_min -4
_diffrn_reflns_limit_l_max 12
_diffrn_reflns_limit_l_min -15
_diffrn_reflns_number 2664
_diffrn_reflns_theta_full 26.36
_diffrn_reflns_theta_max 26.36
_diffrn_reflns_theta_min 2.77
_diffrn_standards_decay_% 0
_diffrn_standards_number 0
_exptl_absorpt_coefficient_mu 0.249
_exptl_absorpt_correction_T_max 0.9804
_exptl_absorpt_correction_T_min 0.9071
_exptl_absorpt_correction_type multi-scan
_exptl_absorpt_process_details
;
(CrysAlis RED; Oxford Diffraction, 2009)
;
_exptl_crystal_colour colourless
_exptl_crystal_density_diffrn 1.465
_exptl_crystal_density_method 'not measured'
_exptl_crystal_description rod
_exptl_crystal_F_000 332
_exptl_crystal_size_max 0.40
_exptl_crystal_size_mid 0.12
_exptl_crystal_size_min 0.08
_refine_diff_density_max 0.264
_refine_diff_density_min -0.362
_refine_ls_abs_structure_details 'Flack (1983), <b>605 Friedel pairs</b>'
_refine_ls_abs_structure_Flack -0.05(14)
_refine_ls_extinction_method none
_refine_ls_goodness_of_fit_ref 1.171
_refine_ls_hydrogen_treatment mixed
_refine_ls_matrix_type full
_refine_ls_number_parameters 203
_refine_ls_number_reflns 2265
_refine_ls_number_restraints 2
_refine_ls_restrained_S_all 1.170
_refine_ls_R_factor_all 0.0614
_refine_ls_R_factor_gt 0.0506
_refine_ls_shift/su_max 0.001
_refine_ls_shift/su_mean 0.000
_refine_ls_structure_factor_coef Fsqd
_refine_ls_weighting_details 'calc w=1/[\s^2^(Fo^2^)+(0.0525P)^2^+0.6019P] where P=(Fo^2^+2Fc^2^)/3'
_refine_ls_weighting_scheme calc
_refine_ls_wR_factor_gt 0.1194
_refine_ls_wR_factor_ref 0.1275
_reflns_number_gt 1993
_reflns_number_total 2265
_reflns_threshold_expression I>2\s(I)
_cod_data_source_file vm2084.cif
_cod_data_source_block I
_cod_original_sg_symbol_H-M 'P 21'
_cod_database_code 2229867
_cod_database_fobs_code 2229867

loop_
_symmetry_equiv_pos_as_xyz
'x, y, z'
'-x, y+1/2, -z'

loop_
_atom_site_type_symbol
_atom_site_label
_atom_site_fract_x
_atom_site_fract_y
_atom_site_fract_z
_atom_site_U_iso_or_equiv
_atom_site_adp_type
_atom_site_calc_flag
_atom_site_refinement_flags
_atom_site_occupancy
_atom_site_disorder_assembly
_atom_site_disorder_group
C C1 0.2737(4) 0.1687(9) 0.1307(3) 0.0362(9) Uani d . 1 . .
C C2 0.2176(4) 0.3782(10) 0.0686(4) 0.0460(11) Uani d . 1 . .
H H2 0.2510 0.4608 0.0178 0.055 Uiso calc R 1 . .
C C3 0.1097(4) 0.4617(11) 0.0842(4) 0.0532(13) Uani d . 1 . .
H H3 0.0708 0.6011 0.0428 0.064 Uiso calc R 1 . .
C C4 0.0597(4) 0.3414(10) 0.1600(4) 0.0481(12) Uani d . 1 . .
C C5 0.1184(4) 0.1350(11) 0.2208(4) 0.0522(13) Uani d . 1 . .
H H5 0.0853 0.0517 0.2716 0.063 Uiso calc R 1 . .
C C6 0.2260(4) 0.0498(12) 0.2073(3) 0.0438(9) Uani d . 1 . .
H H6 0.2655 -0.0871 0.2500 0.053 Uiso calc R 1 . .
C C7 0.5340(4) 0.3078(9) 0.2885(3) 0.0371(10) Uani d . 1 . .
C C8 0.6231(3) 0.5138(8) 0.3373(3) 0.0343(10) Uani d . 1 . .
C C9 0.6277(4) 0.5947(12) 0.4452(3) 0.0509(12) Uani d . 1 . .
H H9 0.5779 0.5190 0.4834 0.061 Uiso calc R 1 . .
C C10 0.7056(5) 0.7857(11) 0.4949(4) 0.0549(14) Uani d . 1 . .
H H10 0.7075 0.8438 0.5658 0.066 Uiso calc R 1 . .
C C11 0.7808(4) 0.8898(10) 0.4380(4) 0.0449(11) Uani d . 1 . .
C C12 0.7788(4) 0.8124(10) 0.3324(4) 0.0499(12) Uani d . 1 . .
H H12 0.8301 0.8864 0.2953 0.060 Uiso calc R 1 . .
C C13 0.6993(4) 0.6224(10) 0.2822(3) 0.0469(13) Uani d . 1 . .
H H13 0.6972 0.5672 0.2108 0.056 Uiso calc R 1 . .
C C14 -0.0577(4) 0.4337(15) 0.1747(5) 0.0717(17) Uani d . 1 . .
H H14A -0.1132 0.2924 0.1602 0.086 Uiso calc R 1 . .
H H14B -0.0869 0.5734 0.1238 0.086 Uiso calc R 1 . .
H H14C -0.0476 0.4941 0.2493 0.086 Uiso calc R 1 . .
N N1 0.5123(3) 0.2647(7) 0.1742(3) 0.0329(8) Uani d D 1 . .
H H1N 0.525(4) 0.377(8) 0.129(3) 0.039 Uiso d D 1 . .
N N2 0.8665(4) 1.0941(10) 0.4911(3) 0.0568(11) Uani d . 1 . .
O O1 0.4318(3) -0.1903(6) 0.1572(3) 0.0502(8) Uani d . 1 . .
O O2 0.4040(3) 0.0951(7) -0.0061(2) 0.0487(8) Uani d . 1 . .
O O3 0.4829(3) 0.1812(7) 0.3440(2) 0.0542(9) Uani d . 1 . .
O O4 0.9267(4) 1.1940(9) 0.4363(4) 0.0806(13) Uani d . 1 . .
O O5 0.8702(4) 1.1530(10) 0.5865(3) 0.0890(15) Uani d . 1 . .
S S1 0.40811(9) 0.0583(2) 0.10898(7) 0.0359(3) Uani d . 1 . .

loop_
_atom_site_aniso_label
_atom_site_aniso_U_11
_atom_site_aniso_U_22
_atom_site_aniso_U_33
_atom_site_aniso_U_12
_atom_site_aniso_U_13
_atom_site_aniso_U_23
C1 0.040(2) 0.035(2) 0.0326(19) 0.0028(19) 0.0070(16) -0.0031(18)
C2 0.048(3) 0.039(3) 0.050(3) -0.002(2) 0.013(2) 0.001(2)
C3 0.052(3) 0.053(3) 0.049(3) 0.015(2) 0.003(2) 0.010(2)
C4 0.041(2) 0.061(3) 0.038(2) 0.003(2) 0.0028(19) -0.006(2)
C5 0.047(2) 0.065(4) 0.046(2) -0.002(2) 0.0154(19) 0.003(2)
C6 0.048(2) 0.045(2) 0.0384(19) 0.003(3) 0.0112(17) 0.005(3)
C7 0.038(2) 0.044(3) 0.031(2) 0.006(2) 0.0105(17) 0.0044(19)
C8 0.0359(19) 0.039(3) 0.0254(16) 0.0066(19) 0.0035(14) -0.0010(17)
C9 0.058(3) 0.063(4) 0.0313(19) -0.005(3) 0.0122(18) 0.000(2)
C10 0.073(3) 0.058(4) 0.031(2) 0.001(3) 0.009(2) -0.007(2)
C11 0.047(2) 0.038(3) 0.043(2) 0.008(2) -0.001(2) 0.002(2)
C12 0.051(3) 0.057(3) 0.044(2) -0.011(2) 0.015(2) -0.008(2)
C13 0.047(2) 0.063(4) 0.0330(19) -0.005(2) 0.0133(18) -0.008(2)
C14 0.049(3) 0.099(5) 0.066(3) 0.018(3) 0.013(3) -0.001(3)
N1 0.0442(19) 0.030(2) 0.0241(16) 0.0003(16) 0.0081(14) 0.0031(13)
N2 0.064(2) 0.047(3) 0.048(2) 0.002(2) -0.0050(18) -0.005(2)
O1 0.053(2) 0.037(2) 0.061(2) 0.0047(16) 0.0156(15) -0.0032(15)
O2 0.0562(17) 0.060(2) 0.0305(13) -0.0034(18) 0.0115(12) -0.0111(16)
O3 0.062(2) 0.069(2) 0.0339(15) -0.0161(19) 0.0162(14) 0.0028(16)
O4 0.080(3) 0.077(3) 0.074(3) -0.031(3) 0.002(2) -0.004(2)
O5 0.113(3) 0.089(4) 0.056(2) -0.019(3) 0.006(2) -0.029(2)
S1 0.0428(5) 0.0325(5) 0.0324(4) 0.0018(6) 0.0099(4) -0.0027(5)

loop_
_atom_type_symbol
_atom_type_description
_atom_type_scat_dispersion_real
_atom_type_scat_dispersion_imag
_atom_type_scat_source
C C 0.0033 0.0016 'International Tables Vol C Tables 4.2.6.8 and 6.1.1.4'
H H 0.0000 0.0000 'International Tables Vol C Tables 4.2.6.8 and 6.1.1.4'
N N 0.0061 0.0033 'International Tables Vol C Tables 4.2.6.8 and 6.1.1.4'
O O 0.0106 0.0060 'International Tables Vol C Tables 4.2.6.8 and 6.1.1.4'
S S 0.1246 0.1234 'International Tables Vol C Tables 4.2.6.8 and 6.1.1.4'

loop_
_geom_angle_atom_site_label_1
_geom_angle_atom_site_label_2
_geom_angle_atom_site_label_3
_geom_angle_site_symmetry_1
_geom_angle_site_symmetry_3
_geom_angle
_geom_angle_publ_flag
C6 C1 C2 . . 121.0(4) ?
C6 C1 S1 . . 120.5(4) ?
C2 C1 S1 . . 118.4(3) ?
C1 C2 C3 . . 118.3(4) ?
C1 C2 H2 . . 120.8 ?
C3 C2 H2 . . 120.8 ?
C4 C3 C2 . . 121.3(5) ?
C4 C3 H3 . . 119.4 ?
C2 C3 H3 . . 119.4 ?
C5 C4 C3 . . 118.7(4) ?
C5 C4 C14 . . 121.0(5) ?
C3 C4 C14 . . 120.3(5) ?
C4 C5 C6 . . 121.1(4) ?
C4 C5 H5 . . 119.5 ?
C6 C5 H5 . . 119.5 ?
C1 C6 C5 . . 119.5(5) ?
C1 C6 H6 . . 120.2 ?
C5 C6 H6 . . 120.2 ?
O3 C7 N1 . . 120.7(4) ?
O3 C7 C8 . . 122.7(4) ?
N1 C7 C8 . . 116.6(3) ?
C13 C8 C9 . . 119.5(4) ?
C13 C8 C7 . . 123.8(3) ?
C9 C8 C7 . . 116.7(4) ?
C10 C9 C8 . . 120.1(4) ?
C10 C9 H9 . . 119.9 ?
C8 C9 H9 . . 119.9 ?
C9 C10 C11 . . 119.0(4) ?
C9 C10 H10 . . 120.5 ?
C11 C10 H10 . . 120.5 ?
C12 C11 C10 . . 122.1(5) ?
C12 C11 N2 . . 118.3(4) ?
C10 C11 N2 . . 119.6(4) ?
C11 C12 C13 . . 118.7(4) ?
C11 C12 H12 . . 120.6 ?
C13 C12 H12 . . 120.6 ?
C8 C13 C12 . . 120.5(4) ?
C8 C13 H13 . . 119.7 ?
C12 C13 H13 . . 119.7 ?
C4 C14 H14A . . 109.5 ?
C4 C14 H14B . . 109.5 ?
H14A C14 H14B . . 109.5 ?
C4 C14 H14C . . 109.5 ?
H14A C14 H14C . . 109.5 ?
H14B C14 H14C . . 109.5 ?
C7 N1 S1 . . 121.0(3) ?
C7 N1 H1N . . 124(3) ?
S1 N1 H1N . . 110(3) ?
O4 N2 O5 . . 124.5(5) ?
O4 N2 C11 . . 118.1(4) ?
O5 N2 C11 . . 117.4(5) ?
O1 S1 O2 . . 119.9(2) ?
O1 S1 N1 . . 109.32(19) ?
O2 S1 N1 . . 103.62(18) ?
O1 S1 C1 . . 108.1(2) ?
O2 S1 C1 . . 108.24(19) ?
N1 S1 C1 . . 106.99(19) ?

loop_
_geom_bond_atom_site_label_1
_geom_bond_atom_site_label_2
_geom_bond_site_symmetry_2
_geom_bond_distance
_geom_bond_publ_flag
C1 C6 . 1.371(6) ?
C1 C2 . 1.388(6) ?
C1 S1 . 1.761(4) ?
C2 C3 . 1.396(6) ?
C2 H2 . 0.9300 ?
C3 C4 . 1.383(7) ?
C3 H3 . 0.9300 ?
C4 C5 . 1.379(7) ?
C4 C14 . 1.511(7) ?
C5 C6 . 1.385(6) ?
C5 H5 . 0.9300 ?
C6 H6 . 0.9300 ?
C7 O3 . 1.215(5) ?
C7 N1 . 1.401(5) ?
C7 C8 . 1.500(6) ?
C8 C13 . 1.379(6) ?
C8 C9 . 1.398(5) ?
C9 C10 . 1.374(7) ?
C9 H9 . 0.9300 ?
C10 C11 . 1.376(7) ?
C10 H10 . 0.9300 ?
C11 C12 . 1.372(6) ?
C11 N2 . 1.485(6) ?
C12 C13 . 1.382(6) ?
C12 H12 . 0.9300 ?
C13 H13 . 0.9300 ?
C14 H14A . 0.9600 ?
C14 H14B . 0.9600 ?
C14 H14C . 0.9600 ?
N1 S1 . 1.661(4) ?
N1 H1N . 0.85(3) ?
N2 O4 . 1.217(6) ?
N2 O5 . 1.219(5) ?
O1 S1 . 1.409(3) ?
O2 S1 . 1.438(3) ?

loop_
_geom_hbond_atom_site_label_D
_geom_hbond_atom_site_label_H
_geom_hbond_atom_site_label_A
_geom_hbond_site_symmetry_A
_geom_hbond_distance_DH
_geom_hbond_distance_HA
_geom_hbond_distance_DA
_geom_hbond_angle_DHA
N1 H1N O2 2_655 0.85(3) 2.22(3) 3.054(4) 164(4)
N1 H1N O1 1_565 0.85(3) 2.54(4) 2.944(5) 110(3)
C9 H9 O3 2_656 0.93 2.58 3.254(5) 130
C13 H13 O2 2_655 0.93 2.53 3.347(5) 147

loop_
_geom_torsion_atom_site_label_1
_geom_torsion_atom_site_label_2
_geom_torsion_atom_site_label_3
_geom_torsion_atom_site_label_4
_geom_torsion_site_symmetry_1
_geom_torsion_site_symmetry_2
_geom_torsion_site_symmetry_3
_geom_torsion_site_symmetry_4
_geom_torsion
_geom_torsion_publ_flag
C6 C1 C2 C3 . . . . -1.4(7) ?
S1 C1 C2 C3 . . . . 178.6(4) ?
C1 C2 C3 C4 . . . . 0.5(7) ?
C2 C3 C4 C5 . . . . 0.0(7) ?
C2 C3 C4 C14 . . . . -179.4(5) ?
C3 C4 C5 C6 . . . . 0.5(7) ?
C14 C4 C5 C6 . . . . 179.9(5) ?
C2 C1 C6 C5 . . . . 1.9(7) ?
S1 C1 C6 C5 . . . . -178.1(4) ?
C4 C5 C6 C1 . . . . -1.4(7) ?
O3 C7 C8 C13 . . . . 166.2(4) ?
N1 C7 C8 C13 . . . . -13.2(6) ?
O3 C7 C8 C9 . . . . -13.2(6) ?
N1 C7 C8 C9 . . . . 167.4(4) ?
C13 C8 C9 C10 . . . . 1.7(7) ?
C7 C8 C9 C10 . . . . -178.9(4) ?
C8 C9 C10 C11 . . . . -1.9(8) ?
C9 C10 C11 C12 . . . . 1.3(8) ?
C9 C10 C11 N2 . . . . -179.3(4) ?
C10 C11 C12 C13 . . . . -0.5(7) ?
N2 C11 C12 C13 . . . . -180.0(4) ?
C9 C8 C13 C12 . . . . -0.9(7) ?
C7 C8 C13 C12 . . . . 179.7(4) ?
C11 C12 C13 C8 . . . . 0.3(7) ?
O3 C7 N1 S1 . . . . 5.4(5) ?
C8 C7 N1 S1 . . . . -175.2(3) ?
C12 C11 N2 O4 . . . . 4.0(7) ?
C10 C11 N2 O4 . . . . -175.5(5) ?
C12 C11 N2 O5 . . . . -177.1(5) ?
C10 C11 N2 O5 . . . . 3.4(7) ?
C7 N1 S1 O1 . . . . -58.2(4) ?
C7 N1 S1 O2 . . . . 172.9(3) ?
C7 N1 S1 C1 . . . . 58.7(3) ?
C6 C1 S1 O1 . . . . 15.4(4) ?
C2 C1 S1 O1 . . . . -164.7(3) ?
C6 C1 S1 O2 . . . . 146.7(4) ?
C2 C1 S1 O2 . . . . -33.4(4) ?
C6 C1 S1 N1 . . . . -102.2(4) ?
C2 C1 S1 N1 . . . . 77.7(4) ?

loop_
_cod_related_entry_id
_cod_related_entry_database
_cod_related_entry_code
1 ChemSpider 12280203
